data_7019088
loop_
_publ_author_name
'Demoro, Bruno'
'Caruso, Francesco'
'Rossi, Miriam'
'Ben\'itez, Diego'
'Gonz\'alez, Mercedes'
'Cerecetto, Hugo'
'Galizzi, Melina'
'Malayil, Leena'
'Docampo, Roberto'
'Faccio, Ricardo'
'Mombr\'u, Alvaro W'
'Gambino, Dinorah'
'Otero, Luc\'ia'

_publ_section_title
;
 Bisphosphonate metal complexes as selective inhibitors of Trypanosoma
 cruzi farnesyl diphosphate synthase.
;
_journal_issue 21
_journal_name_full 'Dalton transactions (Cambridge, England : 2003)'
_journal_page_first 6468
_journal_page_last 6476
_journal_paper_doi 10.1039/c2dt12179d
_journal_volume 41
_journal_year 2012
_chemical_formula_sum 'C6 H24 Co N2 O16 P4'
_chemical_formula_weight 563.08
_chemical_name_common
;(bis((3-amino-1-hydroxypropane-1,1-
diyl)bis(phosphonato))diaquacobalt(ii))
;
_chemical_name_systematic
;
{bis[(3-amino-1-hydroxypropane-1,1-diyl)bis(phosphonato)]diaquacobalt(II)}
;
_space_group_IT_number 14
_symmetry_cell_setting monoclinic
_symmetry_space_group_name_Hall '-P 2yn'
_symmetry_space_group_name_H-M 'P 1 21/n 1'
_atom_sites_solution_hydrogens geom
_atom_sites_solution_primary direct
_atom_sites_solution_secondary difmap
_audit_creation_method SHELXL-97
_cell_angle_alpha 90.00
_cell_angle_beta 94.407(11)
_cell_angle_gamma 90.00
_cell_formula_units_Z 2
_cell_length_a 7.350(6)
_cell_length_b 10.851(9)
_cell_length_c 10.908(9)
_cell_measurement_reflns_used 1674
_cell_measurement_temperature 125(2)
_cell_measurement_theta_max 22.32
_cell_measurement_theta_min 2.65
_cell_volume 867.4(12)
_computing_cell_refinement 'Bruker SAINT'
_computing_data_collection 'Bruker APEX2'
_computing_data_reduction 'Bruker SAINT'
_computing_molecular_graphics 'Bruker SHELXTL'
_computing_publication_material 'Bruker SHELXTL'
_computing_structure_refinement 'SHELXL-97 (Sheldrick, 1997)'
_computing_structure_solution 'SHELXS-97 (Sheldrick, 1990)'
_diffrn_ambient_temperature 125(2)
_diffrn_measured_fraction_theta_full 1.000
_diffrn_measured_fraction_theta_max 1.000
_diffrn_measurement_device_type 'Bruker APEX-II CCD'
_diffrn_measurement_method '\f and \w scans'
_diffrn_radiation_monochromator graphite
_diffrn_radiation_source 'fine-focus sealed tube'
_diffrn_radiation_type MoK\a
_diffrn_radiation_wavelength 0.71073
_diffrn_reflns_av_R_equivalents 0.0669
_diffrn_reflns_av_sigmaI/netI 0.0413
_diffrn_reflns_limit_h_max 7
_diffrn_reflns_limit_h_min -7
_diffrn_reflns_limit_k_max 11
_diffrn_reflns_limit_k_min -11
_diffrn_reflns_limit_l_max 11
_diffrn_reflns_limit_l_min -11
_diffrn_reflns_number 6487
_diffrn_reflns_theta_full 22.21
_diffrn_reflns_theta_max 22.21
_diffrn_reflns_theta_min 2.65
_exptl_absorpt_coefficient_mu 1.451
_exptl_absorpt_correction_T_max 0.9442
_exptl_absorpt_correction_T_min 0.7503
_exptl_absorpt_correction_type empirical
_exptl_absorpt_process_details SADABS
_exptl_crystal_colour pink
_exptl_crystal_density_diffrn 2.156
_exptl_crystal_density_method 'not measured'
_exptl_crystal_description needle
_exptl_crystal_F_000 578
_exptl_crystal_size_max 0.21
_exptl_crystal_size_mid 0.07
_exptl_crystal_size_min 0.04
_refine_diff_density_max 0.520
_refine_diff_density_min -0.520
_refine_diff_density_rms 0.117
_refine_ls_extinction_method none
_refine_ls_goodness_of_fit_ref 1.190
_refine_ls_hydrogen_treatment mixed
_refine_ls_matrix_type full
_refine_ls_number_parameters 113
_refine_ls_number_reflns 1097
_refine_ls_number_restraints 0
_refine_ls_restrained_S_all 1.190
_refine_ls_R_factor_all 0.0558
_refine_ls_R_factor_gt 0.0399
_refine_ls_shift/su_max 0.000
_refine_ls_shift/su_mean 0.000
_refine_ls_structure_factor_coef Fsqd
_refine_ls_weighting_details 'calc w=1/[\s^2^(Fo^2^)+(0.0451P)^2^+2.8565P] where P=(Fo^2^+2Fc^2^)/3'
_refine_ls_weighting_scheme calc
_refine_ls_wR_factor_gt 0.1004
_refine_ls_wR_factor_ref 0.1096
_reflns_number_gt 887
_reflns_number_total 1097
_reflns_threshold_expression >2sigma(I)
_cod_data_source_file c2dt12179d.txt
_cod_data_source_block copam
_cod_depositor_comments
;
The following automatic conversions were performed:

'_symmetry_cell_setting' value 'Monoclinic' changed to 'monoclinic'
according to /home/saulius/struct/CIF-dictionaries/cif_core.dic
dictionary named 'cif_core.dic' version 2.4.1 from 2010-06-29.

Automatic conversion script
Id: cif_fix_values 1715 2011-07-08 13:25:40Z adriana 
;
_cod_original_cell_volume 867.3(13)
_cod_original_sg_symbol_H-M P2(1)/n
_cod_database_code 7019088

loop_
_symmetry_equiv_pos_as_xyz
'x, y, z'
'-x+1/2, y+1/2, -z+1/2'
'-x, -y, -z'
'x-1/2, -y-1/2, z-1/2'

loop_
_atom_site_label
_atom_site_type_symbol
_atom_site_fract_x
_atom_site_fract_y
_atom_site_fract_z
_atom_site_U_iso_or_equiv
_atom_site_adp_type
_atom_site_occupancy
_atom_site_symmetry_multiplicity
_atom_site_calc_flag
_atom_site_refinement_flags
Co1 Co 0.0000 0.5000 0.5000 0.0140(4) Uani 1 2 d S
P1 P 0.1556(2) 0.58134(14) 0.78276(14) 0.0111(4) Uiso 1 1 d .
P2 P 0.3172(2) 0.70191(14) 0.55852(14) 0.0101(4) Uani 1 1 d .
C1 C 0.3627(8) 0.6358(5) 0.7130(5) 0.0116(14) Uiso 1 1 d .
C3 C 0.6207(8) 0.5041(6) 0.8194(5) 0.0158(14) Uiso 1 1 d .
H32 H 0.7040 0.5731 0.8319 0.019 Uiso 1 1 calc R
H31 H 0.5494 0.4980 0.8904 0.019 Uiso 1 1 calc R
C2 C 0.4943(8) 0.5246(6) 0.7032(5) 0.0155(14) Uiso 1 1 d .
H21 H 0.4226 0.4506 0.6863 0.019 Uiso 1 1 calc R
H22 H 0.5680 0.5380 0.6344 0.019 Uiso 1 1 calc R
N1 N 0.7252(7) 0.3883(5) 0.8052(5) 0.0182(12) Uiso 1 1 d .
H1A H 0.6484 0.3249 0.7978 0.027 Uiso 1 1 calc R
H1B H 0.8030 0.3774 0.8709 0.027 Uiso 1 1 calc R
H1C H 0.7868 0.3934 0.7382 0.027 Uiso 1 1 calc R
O2 O 0.0332(5) 0.6976(4) 0.7995(3) 0.0144(10) Uani 1 1 d .
H2 H 0.0915 0.7492 0.8410 0.022 Uiso 1 1 calc R
O1 O 0.0608(5) 0.4894(4) 0.6936(4) 0.0153(10) Uani 1 1 d .
O8 O 0.4547(5) 0.7273(4) 0.7931(4) 0.0156(10) Uani 1 1 d .
H8 H 0.4089 0.7951 0.7788 0.023 Uiso 1 1 calc R
O3 O 0.2118(5) 0.5297(3) 0.9093(3) 0.0127(10) Uani 1 1 d .
O5 O 0.1877(5) 0.8125(4) 0.5728(3) 0.0145(10) Uani 1 1 d .
H5 H 0.2388 0.8641 0.6183 0.022 Uiso 1 1 calc R
O6 O 0.5007(5) 0.7455(4) 0.5197(3) 0.0142(10) Uani 1 1 d .
O4 O 0.2263(5) 0.6058(4) 0.4752(4) 0.0136(10) Uani 1 1 d .
O7 O 0.1437(7) 0.3317(4) 0.4774(4) 0.0177(11) Uiso 1 1 d .
H71 H 0.268(11) 0.329(7) 0.485(6) 0.05(2) Uiso 1 1 d .
H72 H 0.100(11) 0.282(8) 0.525(8) 0.07(3) Uiso 1 1 d .

loop_
_atom_site_aniso_label
_atom_site_aniso_U_11
_atom_site_aniso_U_22
_atom_site_aniso_U_33
_atom_site_aniso_U_23
_atom_site_aniso_U_13
_atom_site_aniso_U_12
Co1 0.0184(7) 0.0115(7) 0.0124(7) -0.0005(5) 0.0034(5) -0.0018(5)
P2 0.0137(9) 0.0081(8) 0.0089(8) 0.0009(7) 0.0025(6) -0.0015(7)
O2 0.019(2) 0.011(2) 0.012(2) -0.0012(18) 0.0010(18) -0.0016(18)
O1 0.022(2) 0.010(2) 0.014(2) 0.0011(18) 0.0021(18) -0.0048(18)
O8 0.021(2) 0.009(2) 0.017(2) -0.0006(19) -0.0018(18) -0.0014(19)
O3 0.020(2) 0.011(2) 0.007(2) -0.0006(17) 0.0037(18) -0.0005(18)
O5 0.021(2) 0.009(2) 0.012(2) -0.0032(18) -0.0018(18) 0.0014(18)
O6 0.013(2) 0.015(2) 0.014(2) 0.0025(18) 0.0007(17) -0.0012(18)
O4 0.018(2) 0.010(2) 0.013(2) -0.0013(18) 0.0016(18) -0.0034(18)

loop_
_atom_type_symbol
_atom_type_description
_atom_type_scat_dispersion_real
_atom_type_scat_dispersion_imag
_atom_type_scat_source
C C 0.0033 0.0016 'International Tables Vol C Tables 4.2.6.8 and 6.1.1.4'
H H 0.0000 0.0000 'International Tables Vol C Tables 4.2.6.8 and 6.1.1.4'
N N 0.0061 0.0033 'International Tables Vol C Tables 4.2.6.8 and 6.1.1.4'
O O 0.0106 0.0060 'International Tables Vol C Tables 4.2.6.8 and 6.1.1.4'
P P 0.1023 0.0942 'International Tables Vol C Tables 4.2.6.8 and 6.1.1.4'
Co Co 0.3494 0.9721 'International Tables Vol C Tables 4.2.6.8 and 6.1.1.4'

loop_
_geom_angle_atom_site_label_1
_geom_angle_atom_site_label_2
_geom_angle_atom_site_label_3
_geom_angle
_geom_angle_site_symmetry_1
_geom_angle_site_symmetry_3
O4 Co1 O4 180.0 . 3_566
O4 Co1 O1 92.90(15) . .
O4 Co1 O1 87.10(15) 3_566 .
O4 Co1 O1 87.10(15) . 3_566
O4 Co1 O1 92.90(15) 3_566 3_566
O1 Co1 O1 180.000(1) . 3_566
O4 Co1 O7 87.12(19) . 3_566
O4 Co1 O7 92.88(19) 3_566 3_566
O1 Co1 O7 89.99(16) . 3_566
O1 Co1 O7 90.01(16) 3_566 3_566
O4 Co1 O7 92.88(19) . .
O4 Co1 O7 87.12(19) 3_566 .
O1 Co1 O7 90.01(16) . .
O1 Co1 O7 89.99(16) 3_566 .
O7 Co1 O7 180.000(1) 3_566 .
O3 P1 O1 114.7(2) . .
O3 P1 O2 108.0(2) . .
O1 P1 O2 111.3(2) . .
O3 P1 C1 108.5(2) . .
O1 P1 C1 107.3(2) . .
O2 P1 C1 106.8(2) . .
O4 P2 O6 114.2(2) . .
O4 P2 O5 110.5(2) . .
O6 P2 O5 110.6(2) . .
O4 P2 C1 108.9(3) . .
O6 P2 C1 105.9(2) . .
O5 P2 C1 106.3(2) . .
O8 C1 C2 107.9(5) . .
O8 C1 P2 109.1(4) . .
C2 C1 P2 108.1(4) . .
O8 C1 P1 109.3(4) . .
C2 C1 P1 108.4(4) . .
P2 C1 P1 113.8(3) . .
N1 C3 C2 108.8(5) . .
N1 C3 H32 109.9 . .
C2 C3 H32 109.9 . .
N1 C3 H31 109.9 . .
C2 C3 H31 109.9 . .
H32 C3 H31 108.3 . .
C3 C2 C1 113.4(5) . .
C3 C2 H21 108.9 . .
C1 C2 H21 108.9 . .
C3 C2 H22 108.9 . .
C1 C2 H22 108.9 . .
H21 C2 H22 107.7 . .
C3 N1 H1A 109.5 . .
C3 N1 H1B 109.5 . .
H1A N1 H1B 109.5 . .
C3 N1 H1C 109.5 . .
H1A N1 H1C 109.5 . .
H1B N1 H1C 109.5 . .
P1 O2 H2 109.5 . .
P1 O1 Co1 130.4(2) . .
C1 O8 H8 109.5 . .
P2 O5 H5 109.5 . .
P2 O4 Co1 129.3(2) . .
Co1 O7 H71 121(5) . .
Co1 O7 H72 105(6) . .
H71 O7 H72 111(7) . .

loop_
_geom_bond_atom_site_label_1
_geom_bond_atom_site_label_2
_geom_bond_distance
_geom_bond_site_symmetry_2
Co1 O4 2.056(4) .
Co1 O4 2.056(4) 3_566
Co1 O1 2.128(4) .
Co1 O1 2.128(4) 3_566
Co1 O7 2.133(5) 3_566
Co1 O7 2.133(5) .
P1 O3 1.517(4) .
P1 O1 1.524(4) .
P1 O2 1.568(4) .
P1 C1 1.850(6) .
P2 O4 1.506(4) .
P2 O6 1.519(4) .
P2 O5 1.547(4) .
P2 C1 1.838(6) .
C1 O8 1.455(7) .
C1 C2 1.555(8) .
C3 N1 1.487(8) .
C3 C2 1.529(8) .
C3 H32 0.9700 .
C3 H31 0.9700 .
C2 H21 0.9700 .
C2 H22 0.9700 .
N1 H1A 0.8900 .
N1 H1B 0.8900 .
N1 H1C 0.8900 .
O2 H2 0.8200 .
O8 H8 0.8200 .
O5 H5 0.8200 .
O7 H71 0.91(8) .
O7 H72 0.84(9) .

loop_
_geom_hbond_atom_site_label_D
_geom_hbond_atom_site_label_H
_geom_hbond_atom_site_label_A
_geom_hbond_distance_DH
_geom_hbond_distance_HA
_geom_hbond_distance_DA
_geom_hbond_angle_DHA
_geom_hbond_site_symmetry_A
N1 H1C O1 0.89 2.35 3.038(7) 134.0 1_655
N1 H1C O4 0.89 2.32 3.107(7) 147.0 3_666
N1 H1A O2 0.89 2.14 2.977(7) 155.4 2_546
N1 H1A O7 0.89 2.60 3.125(7) 118.9 4_666
N1 H1B O6 0.89 2.30 3.085(6) 147.1 2_646
N1 H1B O3 0.89 2.61 3.239(7) 128.2 3_667
O7 H71 O6 0.91(8) 1.89(8) 2.743(6) 156(7) 3_666
O7 H72 O8 0.84(9) 2.13(9) 2.889(6) 150(8) 2_546
O7 H72 O5 0.84(9) 2.51(8) 2.911(7) 111(7) 3_566
O8 H8 O1 0.82 2.14 2.850(6) 145.3 2_556
O8 H8 O5 0.82 2.68 3.124(6) 115.9 .
O2 H2 O6 0.82 2.11 2.509(6) 109.8 4_576
O5 H5 O3 0.82 1.86 2.473(6) 130.3 2_556

loop_
_geom_torsion_atom_site_label_1
_geom_torsion_atom_site_label_2
_geom_torsion_atom_site_label_3
_geom_torsion_atom_site_label_4
_geom_torsion
_geom_torsion_site_symmetry_1
O4 P2 C1 O8 178.6(3) .
O6 P2 C1 O8 55.4(4) .
O5 P2 C1 O8 -62.4(4) .
O4 P2 C1 C2 61.5(4) .
O6 P2 C1 C2 -61.8(4) .
O5 P2 C1 C2 -179.5(4) .
O4 P2 C1 P1 -59.1(4) .
O6 P2 C1 P1 177.7(3) .
O5 P2 C1 P1 60.0(4) .
O3 P1 C1 O8 -57.5(4) .
O1 P1 C1 O8 178.1(3) .
O2 P1 C1 O8 58.7(4) .
O3 P1 C1 C2 59.9(4) .
O1 P1 C1 C2 -64.5(4) .
O2 P1 C1 C2 176.1(4) .
O3 P1 C1 P2 -179.8(3) .
O1 P1 C1 P2 55.8(4) .
O2 P1 C1 P2 -63.6(4) .
N1 C3 C2 C1 173.9(5) .
O8 C1 C2 C3 31.3(7) .
P2 C1 C2 C3 149.2(4) .
P1 C1 C2 C3 -86.9(5) .
O3 P1 O1 Co1 -166.9(3) .
O2 P1 O1 Co1 70.1(4) .
C1 P1 O1 Co1 -46.4(4) .
O4 Co1 O1 P1 31.3(3) .
O4 Co1 O1 P1 -148.7(3) 3_566
O1 Co1 O1 P1 -159(100) 3_566
O7 Co1 O1 P1 -55.8(3) 3_566
O7 Co1 O1 P1 124.2(3) .
O6 P2 O4 Co1 170.0(3) .
O5 P2 O4 Co1 -64.5(4) .
C1 P2 O4 Co1 51.9(4) .
O4 Co1 O4 P2 -159(100) 3_566
O1 Co1 O4 P2 -33.7(3) .
O1 Co1 O4 P2 146.3(3) 3_566
O7 Co1 O4 P2 56.2(3) 3_566
O7 Co1 O4 P2 -123.8(3) .
